data_4500997
loop_
_publ_author_name
'Abrahams, Brendan F.'
'Hudson, Timothy A.'
'McCormick, Laura J.'
'Robson, Richard'

_publ_section_title
;
 Coordination Polymers of 2,5-Dihydroxybenzoquinone and Chloranilic Acid
 with the (10,3)-aTopology
;
_journal_issue 7
_journal_name_full 'Crystal Growth &amp; Design'
_journal_page_first 2717
_journal_paper_doi 10.1021/cg2005908
_journal_volume 11
_journal_year 2011
_chemical_formula_sum 'C58 H104 Cl6 Mn2 N2 O20'
_chemical_formula_weight 1472.01
_chemical_name_systematic
;
 ?
;
_space_group_IT_number 220
_symmetry_cell_setting cubic
_symmetry_space_group_name_Hall 'I -4bd 2c 3'
_symmetry_space_group_name_H-M 'I -4 3 d'
_atom_sites_solution_primary direct
_atom_sites_solution_secondary difmap
_audit_creation_method SHELXL-97
_cell_angle_alpha 90.00
_cell_angle_beta 90.00
_cell_angle_gamma 90.00
_cell_formula_units_Z 8
_cell_length_a 22.7292(6)
_cell_length_b 22.7292(6)
_cell_length_c 22.7292(6)
_cell_measurement_reflns_used 891
_cell_measurement_temperature 130(2)
_cell_measurement_theta_max 51.4115
_cell_measurement_theta_min 3.8879
_cell_volume 11742.3(5)
_computing_cell_refinement
;
CrysAlisPro, Oxford Diffraction Ltd.,
Version 1.171.33.52 (release 06-11-2009 CrysAlis171 .NET)
(compiled Nov  6 2009,16:24:50)
;
_computing_data_collection
;
CrysAlisPro, Oxford Diffraction Ltd.,
Version 1.171.33.52 (release 06-11-2009 CrysAlis171 .NET)
(compiled Nov  6 2009,16:24:50)
;
_computing_data_reduction
;
CrysAlisPro, Oxford Diffraction Ltd.,
Version 1.171.33.52 (release 06-11-2009 CrysAlis171 .NET)
(compiled Nov  6 2009,16:24:50)
;
_computing_structure_refinement 'SHELXL-97 (Sheldrick, 1997)'
_computing_structure_solution 'SHELXS-97 (Sheldrick, 1997)'
_diffrn_ambient_temperature 130(2)
_diffrn_detector_area_resol_mean 16.0711
_diffrn_measured_fraction_theta_full 0.983
_diffrn_measured_fraction_theta_max 0.983
_diffrn_measurement_device_type 'Xcalibur, Sapphire3'
_diffrn_measurement_method 'phi and omega scans'
_diffrn_radiation_monochromator graphite
_diffrn_radiation_source 'fine-focus sealed tube'
_diffrn_radiation_type CuK\a
_diffrn_radiation_wavelength 1.54184
_diffrn_reflns_av_R_equivalents 0.0380
_diffrn_reflns_av_sigmaI/netI 0.0535
_diffrn_reflns_limit_h_max 14
_diffrn_reflns_limit_h_min -13
_diffrn_reflns_limit_k_max 9
_diffrn_reflns_limit_k_min -20
_diffrn_reflns_limit_l_max 22
_diffrn_reflns_limit_l_min -11
_diffrn_reflns_number 2274
_diffrn_reflns_theta_full 51.34
_diffrn_reflns_theta_max 51.34
_diffrn_reflns_theta_min 4.77
_exptl_absorpt_coefficient_mu 6.700
_exptl_absorpt_correction_T_max 0.758
_exptl_absorpt_correction_T_min 0.364
_exptl_absorpt_correction_type gaussian
_exptl_absorpt_process_details
;
CrysAlisPro, Oxford Diffraction Ltd.,
Version 1.171.33.52 (release 06-11-2009 CrysAlis171 .NET)
(compiled Nov  6 2009,16:24:50)
Numerical absorption correction based on gaussian integration over
            a multifaceted crystal model
;
_exptl_crystal_colour 'dark brown'
_exptl_crystal_density_diffrn 1.665
_exptl_crystal_density_method 'not measured'
_exptl_crystal_description rod
_exptl_crystal_F_000 6224
_exptl_crystal_size_max 0.4832
_exptl_crystal_size_mid 0.0793
_exptl_crystal_size_min 0.0210
_platon_squeeze_details
;
The unit cell contains 16 highly disordered tetrabutylammonium cations and 64 MeOH
molecules which have been treated as a diffuse contribution to the overall scattering
without specific atom positions by SQUEEZE/PLATON.
;
_refine_diff_density_max 0.242
_refine_diff_density_min -0.176
_refine_diff_density_rms 0.048
_refine_ls_abs_structure_details 'Flack H D (1983), Acta Cryst. A39, 876-881'
_refine_ls_abs_structure_Flack ?)
_refine_ls_extinction_method none
_refine_ls_goodness_of_fit_ref 1.077
_refine_ls_hydrogen_treatment none
_refine_ls_matrix_type full
_refine_ls_number_parameters 58
_refine_ls_number_reflns 962
_refine_ls_number_restraints 11
_refine_ls_restrained_S_all 1.074
_refine_ls_R_factor_all 0.1366
_refine_ls_R_factor_gt 0.0954
_refine_ls_shift/su_max 0.001
_refine_ls_shift/su_mean 0.000
_refine_ls_structure_factor_coef Fsqd
_refine_ls_weighting_details 'calc w=1/[\s^2^(Fo^2^)+(0.0903P)^2^+50.4466P] where P=(Fo^2^+2Fc^2^)/3'
_refine_ls_weighting_scheme calc
_refine_ls_wR_factor_gt 0.2272
_refine_ls_wR_factor_ref 0.2441
_reflns_number_gt 572
_reflns_number_total 962
_reflns_threshold_expression >2sigma(I)
_cod_data_source_file cg2005908_si_002.cif
_cod_data_source_block (NBu4)2[Mn2(can)3]
_cod_depositor_comments
;
The following automatic conversions were performed:

'_symmetry_cell_setting' value 'Cubic' changed to 'cubic' according
to /home/saulius/struct/CIF-dictionaries/cif_core.dic dictionary
named 'cif_core.dic' version 2.4.1 from 2010-06-29.

Automatic conversion script
Id: cif_fix_values 1715 2011-07-08 13:25:40Z adriana 
;
_cod_original_sg_symbol_H-M I-43d
_cod_database_code 4500997

loop_
_symmetry_equiv_pos_as_xyz
'x, y, z'
'-x+1/2, -y, z+1/2'
'-x, y+1/2, -z+1/2'
'x+1/2, -y+1/2, -z'
'z, x, y'
'z+1/2, -x+1/2, -y'
'-z+1/2, -x, y+1/2'
'-z, x+1/2, -y+1/2'
'y, z, x'
'-y, z+1/2, -x+1/2'
'y+1/2, -z+1/2, -x'
'-y+1/2, -z, x+1/2'
'y+1/4, x+1/4, z+1/4'
'-y+1/4, -x+3/4, z+3/4'
'y+3/4, -x+1/4, -z+3/4'
'-y+3/4, x+3/4, -z+1/4'
'x+1/4, z+1/4, y+1/4'
'-x+3/4, z+3/4, -y+1/4'
'-x+1/4, -z+3/4, y+3/4'
'x+3/4, -z+1/4, -y+3/4'
'z+1/4, y+1/4, x+1/4'
'z+3/4, -y+1/4, -x+3/4'
'-z+3/4, y+3/4, -x+1/4'
'-z+1/4, -y+3/4, x+3/4'
'x+1/2, y+1/2, z+1/2'
'-x+1, -y+1/2, z+1'
'-x+1/2, y+1, -z+1'
'x+1, -y+1, -z+1/2'
'z+1/2, x+1/2, y+1/2'
'z+1, -x+1, -y+1/2'
'-z+1, -x+1/2, y+1'
'-z+1/2, x+1, -y+1'
'y+1/2, z+1/2, x+1/2'
'-y+1/2, z+1, -x+1'
'y+1, -z+1, -x+1/2'
'-y+1, -z+1/2, x+1'
'y+3/4, x+3/4, z+3/4'
'-y+3/4, -x+5/4, z+5/4'
'y+5/4, -x+3/4, -z+5/4'
'-y+5/4, x+5/4, -z+3/4'
'x+3/4, z+3/4, y+3/4'
'-x+5/4, z+5/4, -y+3/4'
'-x+3/4, -z+5/4, y+5/4'
'x+5/4, -z+3/4, -y+5/4'
'z+3/4, y+3/4, x+3/4'
'z+5/4, -y+3/4, -x+5/4'
'-z+5/4, y+5/4, -x+3/4'
'-z+3/4, -y+5/4, x+5/4'

loop_
_atom_site_label
_atom_site_type_symbol
_atom_site_fract_x
_atom_site_fract_y
_atom_site_fract_z
_atom_site_U_iso_or_equiv
_atom_site_adp_type
_atom_site_occupancy
_atom_site_symmetry_multiplicity
_atom_site_calc_flag
_atom_site_refinement_flags
C2 C 0.4007(3) 0.5035(10) 0.1814(10) 0.184(10) Uani 1 1 d D
Mn1 Mn 0.39116(9) 0.60884(9) 0.10884(9) 0.145(2) Uani 1 3 d SD
Cl1 Cl 0.4073(3) 0.3899(3) 0.16518(19) 0.205(3) Uani 1 1 d D
O1 O 0.3949(5) 0.6097(6) 0.2068(5) 0.142(4) Uani 1 1 d D
O2 O 0.3991(6) 0.5194(7) 0.1287(7) 0.187(6) Uani 1 1 d D
C3 C 0.4042(7) 0.4502(7) 0.2105(9) 0.173(9) Uani 1 1 d D
C1 C 0.3986(6) 0.5596(6) 0.2294(8) 0.106(5) Uani 1 1 d D

loop_
_atom_site_aniso_label
_atom_site_aniso_U_11
_atom_site_aniso_U_22
_atom_site_aniso_U_33
_atom_site_aniso_U_23
_atom_site_aniso_U_13
_atom_site_aniso_U_12
C2 0.19(2) 0.16(2) 0.21(3) -0.05(2) -0.06(2) -0.008(18)
Mn1 0.145(2) 0.145(2) 0.145(2) -0.0521(15) 0.0521(15) 0.0521(15)
Cl1 0.273(6) 0.238(6) 0.104(3) -0.122(4) -0.060(4) 0.089(5)
O1 0.135(9) 0.136(10) 0.156(10) -0.030(9) 0.017(7) 0.010(9)
O2 0.221(15) 0.182(13) 0.157(12) -0.012(11) -0.019(12) 0.029(11)
C3 0.18(2) 0.20(3) 0.14(2) -0.002(18) 0.008(16) 0.012(18)
C1 0.088(10) 0.098(13) 0.132(15) -0.020(13) 0.000(11) 0.015(10)

loop_
_atom_type_symbol
_atom_type_description
_atom_type_scat_dispersion_real
_atom_type_scat_dispersion_imag
_atom_type_scat_source
C C 0.0181 0.0091 'International Tables Vol C Tables 4.2.6.8 and 6.1.1.4'
H H 0.0000 0.0000 'International Tables Vol C Tables 4.2.6.8 and 6.1.1.4'
N N 0.0311 0.0180 'International Tables Vol C Tables 4.2.6.8 and 6.1.1.4'
O O 0.0492 0.0322 'International Tables Vol C Tables 4.2.6.8 and 6.1.1.4'
Cl Cl 0.3639 0.7018 'International Tables Vol C Tables 4.2.6.8 and 6.1.1.4'
Mn Mn -0.5299 2.8052 'International Tables Vol C Tables 4.2.6.8 and 6.1.1.4'

loop_
_geom_angle_atom_site_label_1
_geom_angle_atom_site_label_2
_geom_angle_atom_site_label_3
_geom_angle
_geom_angle_site_symmetry_1
_geom_angle_site_symmetry_3
O2 C2 C3 135(2) . .
O2 C2 C1 114(2) . .
C3 C2 C1 110.8(15) . .
O2 Mn1 O2 98.3(5) 10_655 7_564
O2 Mn1 O2 98.3(5) 10_655 .
O2 Mn1 O2 98.3(5) 7_564 .
O2 Mn1 O1 77.9(5) 10_655 10_655
O2 Mn1 O1 92.7(5) 7_564 10_655
O2 Mn1 O1 168.8(5) . 10_655
O2 Mn1 O1 92.7(5) 10_655 .
O2 Mn1 O1 168.8(5) 7_564 .
O2 Mn1 O1 77.9(5) . .
O1 Mn1 O1 91.7(4) 10_655 .
O2 Mn1 O1 168.8(5) 10_655 7_564
O2 Mn1 O1 77.9(5) 7_564 7_564
O2 Mn1 O1 92.7(5) . 7_564
O1 Mn1 O1 91.7(4) 10_655 7_564
O1 Mn1 O1 91.7(4) . 7_564
C1 O1 Mn1 113.9(11) . .
C2 O2 Mn1 119.3(16) . .
C2 C3 C1 127.3(17) . 28_455
C2 C3 Cl1 114.5(16) . .
C1 C3 Cl1 117.8(15) 28_455 .
O1 C1 C3 123.8(17) . 28_455
O1 C1 C2 115.1(18) . .
C3 C1 C2 121.0(14) 28_455 .

loop_
_geom_bond_atom_site_label_1
_geom_bond_atom_site_label_2
_geom_bond_distance
_geom_bond_site_symmetry_2
C2 O2 1.251(15) .
C2 C3 1.384(16) .
C2 C1 1.68(3) .
Mn1 O2 2.090(17) 10_655
Mn1 O2 2.090(17) 7_564
Mn1 O2 2.090(17) .
Mn1 O1 2.227(12) 10_655
Mn1 O1 2.227(12) .
Mn1 O1 2.227(12) 7_564
Cl1 C3 1.717(14) .
O1 C1 1.253(12) .
C3 C1 1.389(13) 28_455
C1 C3 1.389(13) 28_455

loop_
_platon_squeeze_void_nr
_platon_squeeze_void_average_x
_platon_squeeze_void_average_y
_platon_squeeze_void_average_z
_platon_squeeze_void_volume
_platon_squeeze_void_count_electrons
_platon_squeeze_void_content
1 -0.017 -0.002 -0.004 7924 3115 ' '
